data_4313826
loop_
_publ_author_name
'Mark D. Smith'
'Gordon J. Miller'

_publ_contact_author_address
;
Department of Chemistry and Biochemistry
Iowa State University
Ames, IA 50011
USA
;
_publ_contact_author_email gjmiller@iastate.edu
_publ_contact_author_fax '1 515 294 0105'
_publ_contact_author_name 'Professor Gordon J. Miller'
_publ_contact_author_phone '1 515 294 6063'
_publ_section_title
;
 Synthesis and Structure of Ta4SI11: Disorder and Mixed Valency in the
 First Tantalum Sulfide Iodide
;
_journal_name_full 'Inorganic Chemistry'
_journal_page_first 4165
_journal_page_last 4170
_journal_paper_doi 10.1021/ic034075q
_journal_volume 42
_journal_year 2003
_chemical_formula_sum 'I11 S Ta4'
_chemical_formula_weight 2151.76
_chemical_name_systematic
; 
 ? 
;
_space_group_IT_number 59
_symmetry_cell_setting orthorhombic
_symmetry_space_group_name_Hall '-P 2ab 2a'
_symmetry_space_group_name_H-M 'P m m n :2'
_atom_sites_solution_primary direct
_atom_sites_solution_secondary difmap
_audit_creation_method SHELXL
_cell_angle_alpha 90.00
_cell_angle_beta 90.00
_cell_angle_gamma 90.00
_cell_formula_units_Z 1
_cell_length_a 16.135(3)
_cell_length_b 3.8130(10)
_cell_length_c 8.131(2)
_cell_measurement_reflns_used 45
_cell_measurement_temperature 293(2)
_cell_measurement_theta_max 12.5
_cell_measurement_theta_min 3.0
_cell_volume 500.2(2)
_computing_structure_refinement 'SHELXL-93 (Sheldrick, 1993)'
_computing_structure_solution 'SHELXS-86 (Sheldrick, 1990)'
_diffrn_ambient_temperature 293(2)
_diffrn_measurement_device 'Siemens P4'
_diffrn_measurement_method '2theta-omega scans'
_diffrn_radiation_monochromator graphite
_diffrn_radiation_source 'fine-focus sealed tube'
_diffrn_radiation_type MoK\a
_diffrn_radiation_wavelength 0.71073
_diffrn_reflns_av_R_equivalents 0.0498
_diffrn_reflns_av_sigmaI/netI 0.0363
_diffrn_reflns_limit_h_max 20
_diffrn_reflns_limit_h_min -20
_diffrn_reflns_limit_k_max 4
_diffrn_reflns_limit_k_min -4
_diffrn_reflns_limit_l_max 10
_diffrn_reflns_limit_l_min -10
_diffrn_reflns_number 2629
_diffrn_reflns_theta_max 27.53
_diffrn_reflns_theta_min 2.50
_diffrn_standards_decay_% <1
_diffrn_standards_interval_count 97
_diffrn_standards_number 3
_exptl_absorpt_coefficient_mu 38.854
_exptl_absorpt_correction_T_max 0.57
_exptl_absorpt_correction_T_min 0.96
_exptl_absorpt_correction_type psi-scan
_exptl_crystal_colour silver
_exptl_crystal_density_diffrn 7.143
_exptl_crystal_description needle
_exptl_crystal_F_000 891
_exptl_crystal_size_max 0.12
_exptl_crystal_size_mid 0.03
_exptl_crystal_size_min 0.02
_refine_diff_density_max 2.148
_refine_diff_density_min -2.157
_refine_diff_density_rms 0.374
_refine_ls_extinction_coef 0.00149(14)
_refine_ls_extinction_expression Fc^*^=kFc[1+0.001xFc^2^\l^3^/sin(2\q)]^-1/4^
_refine_ls_extinction_method SHELXL
_refine_ls_goodness_of_fit_all 1.054
_refine_ls_goodness_of_fit_obs 1.098
_refine_ls_matrix_type full
_refine_ls_number_parameters 38
_refine_ls_number_reflns 685
_refine_ls_number_restraints 0
_refine_ls_restrained_S_all 1.054
_refine_ls_restrained_S_obs 1.098
_refine_ls_R_factor_all 0.0503
_refine_ls_R_factor_obs 0.0322
_refine_ls_shift/esd_max 0.000
_refine_ls_shift/esd_mean 0.000
_refine_ls_structure_factor_coef Fsqd
_refine_ls_weighting_details 'w=1/[\s^2^(Fo^2^)+(0.0257P)^2^+11.5120P] where P=(Fo^2^+2Fc^2^)/3'
_refine_ls_weighting_scheme calc
_refine_ls_wR_factor_all 0.0762
_refine_ls_wR_factor_obs 0.0695
_reflns_number_observed 533
_reflns_number_total 685
_reflns_observed_criterion >2sigma(I)
_cod_data_source_file ic034075qsi20030123_023942.cif
_cod_data_source_block mds5452
_cod_depositor_comments
;
The following automatic conversions were performed:

'_exptl_absorpt_correction_type' tag value 'psi-scans' was replaced
with 'psi-scan' value.

'_symmetry_cell_setting' value 'Orthorhombic'
changed to 'orthorhombic' according to the built-in table from CIF
Core dictionary named 'cif_core.dic' version 2.4.1 from 2010-06-29.

Automatic conversion script
Id: cif_fix_values 1646 2011-03-28 12:23:43Z adriana 

The following automatic conversions were performed:

'_refine_ls_weighting_scheme' value 'calc
w=1/[\s^2^(Fo^2^)+(0.0257P)^2^+11.5120P] where P=(Fo^2^+2Fc^2^)/3'
was changed to 'calc'. New tag '_refine_ls_weighting_details' was
created. The value of the new tag was set to
'w=1/[\s^2^(Fo^2^)+(0.0257P)^2^+11.5120P] where P=(Fo^2^+2Fc^2^)/3'.

Automatic conversion script
Id: cif_fix_values 3143 2015-03-26 13:38:13Z robertas 
;
_cod_original_sg_symbol_H-M 'P m m  n'
_cod_database_code 4313826

loop_
_symmetry_equiv_pos_as_xyz
'x, y, z'
'-x+1/2, -y+1/2, z'
'-x, y+1/2, -z'
'x+1/2, -y, -z'
'-x, -y, -z'
'x-1/2, y-1/2, -z'
'x, -y-1/2, z'
'-x-1/2, y, z'

loop_
_atom_site_aniso_label
_atom_site_aniso_U_11
_atom_site_aniso_U_22
_atom_site_aniso_U_33
_atom_site_aniso_U_23
_atom_site_aniso_U_13
_atom_site_aniso_U_12
Ta1 0.0125(5) 0.0096(6) 0.0127(5) 0.0002(4) 0.000 0.000
Ta2 0.0098(5) 0.0140(7) 0.0143(6) 0.000 0.0005(4) 0.000
I1 0.0152(5) 0.0168(5) 0.0223(6) 0.000 0.0002(4) 0.000
I2 0.0215(7) 0.0116(8) 0.0514(11) 0.000 0.000 0.000
I3 0.0328(6) 0.0175(6) 0.0199(5) 0.000 0.0080(4) 0.000
I4 0.0160(11) 0.0123(12) 0.010(3) 0.000 0.000 0.000
S 0.0160(11) 0.0123(12) 0.010(3) 0.000 0.000 0.000

loop_
_atom_site_label
_atom_site_type_symbol
_atom_site_fract_x
_atom_site_fract_y
_atom_site_fract_z
_atom_site_U_iso_or_equiv
_atom_site_thermal_displace_type
_atom_site_occupancy
_atom_site_calc_flag
_atom_site_refinement_flags
_atom_site_disorder_group
Ta1 Ta 0.7500 0.8568(3) 0.68160(13) 0.0116(4) Uani 0.510(4) d SP .
Ta2 Ta 0.60860(7) 0.2500 0.87665(14) 0.0127(4) Uani 0.517(4) d SP .
I1 I 0.58153(6) 0.7500 0.63999(13) 0.0181(3) Uani 1 d S .
I2 I 0.7500 0.2500 0.4229(2) 0.0282(5) Uani 1 d S .
I3 I 0.58430(7) 0.7500 0.12070(13) 0.0234(3) Uani 1 d S .
I4 I 0.2500 0.7500 0.1050(4) 0.0127(11) Uani 0.534(9) d SP .
S S 0.2500 0.7500 -0.9311(32) 0.0127(11) Uani 0.466(9) d SP .

loop_
_atom_type_symbol
_atom_type_description
_atom_type_scat_dispersion_real
_atom_type_scat_dispersion_imag
_atom_type_scat_source
S S 0.1246 0.1234 'International Tables Vol C Tables 4.2.6.8 and 6.1.1.4'
I I -0.4742 1.8119 'International Tables Vol C Tables 4.2.6.8 and 6.1.1.4'
Ta Ta -0.7052 6.5227 'International Tables Vol C Tables 4.2.6.8 and 6.1.1.4'

loop_
_geom_angle_atom_site_label_1
_geom_angle_atom_site_label_2
_geom_angle_atom_site_label_3
_geom_angle
_geom_angle_site_symmetry_1
_geom_angle_site_symmetry_3
_geom_angle_publ_flag
Ta1 Ta1 I4 130.83(6) 2_665 5_676 ?
Ta1 Ta1 S 126.5(4) 2_665 5_675 ?
I4 Ta1 S 4.4(4) 5_676 5_675 ?
Ta1 Ta1 I2 125.48(4) 2_665 1_565 ?
I4 Ta1 I2 103.70(8) 5_676 1_565 ?
S Ta1 I2 108.1(4) 5_675 1_565 ?
Ta1 Ta1 I1 81.54(2) 2_665 . ?
I4 Ta1 I1 100.87(3) 5_676 . ?
S Ta1 I1 100.70(3) 5_675 . ?
I2 Ta1 I1 89.19(3) 1_565 . ?
Ta1 Ta1 I1 81.54(2) 2_665 2_665 ?
I4 Ta1 I1 100.87(3) 5_676 2_665 ?
S Ta1 I1 100.70(3) 5_675 2_665 ?
I2 Ta1 I1 89.19(3) 1_565 2_665 ?
I1 Ta1 I1 157.95(5) . 2_665 ?
Ta1 Ta1 I4 36.86(6) 2_665 5_666 ?
I4 Ta1 I4 93.97(11) 5_676 5_666 ?
S Ta1 I4 89.6(3) 5_675 5_666 ?
I2 Ta1 I4 162.34(7) 1_565 5_666 ?
I1 Ta1 I4 87.46(3) . 5_666 ?
I1 Ta1 I4 87.46(3) 2_665 5_666 ?
Ta1 Ta1 Ta1 180.0(2) 2_665 2_675 ?
I4 Ta1 Ta1 49.17(6) 5_676 2_675 ?
S Ta1 Ta1 53.5(4) 5_675 2_675 ?
I2 Ta1 Ta1 54.53(4) 1_565 2_675 ?
I1 Ta1 Ta1 98.46(2) . 2_675 ?
I1 Ta1 Ta1 98.46(2) 2_665 2_675 ?
I4 Ta1 Ta1 143.14(6) 5_666 2_675 ?
Ta1 Ta1 I2 42.28(4) 2_665 . ?
I4 Ta1 I2 173.11(8) 5_676 . ?
S Ta1 I2 168.7(4) 5_675 . ?
I2 Ta1 I2 83.20(6) 1_565 . ?
I1 Ta1 I2 78.99(3) . . ?
I1 Ta1 I2 78.99(3) 2_665 . ?
I4 Ta1 I2 79.14(7) 5_666 . ?
Ta1 Ta1 I2 137.72(4) 2_675 . ?
Ta1 Ta1 Ta2 118.35(2) 2_665 2_665 ?
I4 Ta1 Ta2 46.33(2) 5_676 2_665 ?
S Ta1 Ta2 46.67(5) 5_675 2_665 ?
I2 Ta1 Ta2 97.67(4) 1_565 2_665 ?
I1 Ta1 Ta2 147.20(4) . 2_665 ?
I1 Ta1 Ta2 54.68(3) 2_665 2_665 ?
I4 Ta1 Ta2 94.51(5) 5_666 2_665 ?
Ta1 Ta1 Ta2 61.65(2) 2_675 2_665 ?
I2 Ta1 Ta2 133.57(2) . 2_665 ?
Ta1 Ta1 Ta2 118.35(2) 2_665 1_565 ?
I4 Ta1 Ta2 46.33(2) 5_676 1_565 ?
S Ta1 Ta2 46.67(5) 5_675 1_565 ?
I2 Ta1 Ta2 97.67(4) 1_565 1_565 ?
I1 Ta1 Ta2 54.68(3) . 1_565 ?
I1 Ta1 Ta2 147.20(4) 2_665 1_565 ?
I4 Ta1 Ta2 94.51(5) 5_666 1_565 ?
Ta1 Ta1 Ta2 61.65(2) 2_675 1_565 ?
I2 Ta1 Ta2 133.57(2) . 1_565 ?
Ta2 Ta1 Ta2 92.55(5) 2_665 1_565 ?
I4 Ta2 S 7.2(7) 5_666 5_665 ?
I4 Ta2 I1 101.80(7) 5_666 1_545 ?
S Ta2 I1 106.8(4) 5_665 1_545 ?
I4 Ta2 I1 101.80(7) 5_666 . ?
S Ta2 I1 106.8(4) 5_665 . ?
I1 Ta2 I1 88.03(5) 1_545 . ?
I4 Ta2 I3 95.41(7) 5_666 1_556 ?
S Ta2 I3 90.1(5) 5_665 1_556 ?
I1 Ta2 I3 162.71(5) 1_545 1_556 ?
I1 Ta2 I3 90.09(3) . 1_556 ?
I4 Ta2 I3 95.41(7) 5_666 1_546 ?
S Ta2 I3 90.1(5) 5_665 1_546 ?
I1 Ta2 I3 90.09(3) 1_545 1_546 ?
I1 Ta2 I3 162.71(5) . 1_546 ?
I3 Ta2 I3 86.61(5) 1_556 1_546 ?
I4 Ta2 I3 175.86(10) 5_666 5_666 ?
S Ta2 I3 168.6(6) 5_665 5_666 ?
I1 Ta2 I3 81.12(4) 1_545 5_666 ?
I1 Ta2 I3 81.12(4) . 5_666 ?
I3 Ta2 I3 81.60(4) 1_556 5_666 ?
I3 Ta2 I3 81.60(4) 1_546 5_666 ?
I4 Ta2 Ta1 46.50(7) 5_666 2_665 ?
S Ta2 Ta1 52.1(5) 5_665 2_665 ?
I1 Ta2 Ta1 95.32(5) 1_545 2_665 ?
I1 Ta2 Ta1 55.45(3) . 2_665 ?
I3 Ta2 Ta1 97.75(3) 1_556 2_665 ?
I3 Ta2 Ta1 141.83(5) 1_546 2_665 ?
I3 Ta2 Ta1 136.56(4) 5_666 2_665 ?
I4 Ta2 Ta1 46.50(7) 5_666 1_545 ?
S Ta2 Ta1 52.1(5) 5_665 1_545 ?
I1 Ta2 Ta1 55.45(3) 1_545 1_545 ?
I1 Ta2 Ta1 95.32(5) . 1_545 ?
I3 Ta2 Ta1 141.83(5) 1_556 1_545 ?
I3 Ta2 Ta1 97.75(3) 1_546 1_545 ?
I3 Ta2 Ta1 136.56(4) 5_666 1_545 ?
Ta1 Ta2 Ta1 56.70(5) 2_665 1_545 ?
Ta2 I1 Ta2 88.03(5) 1_565 . ?
Ta2 I1 Ta1 69.87(4) 1_565 . ?
Ta2 I1 Ta1 81.97(4) . . ?
Ta2 I1 Ta1 81.97(4) 1_565 2_665 ?
Ta2 I1 Ta1 69.87(4) . 2_665 ?
Ta1 I1 Ta1 16.92(5) . 2_665 ?
Ta1 I2 Ta1 70.95(7) 2_665 1_545 ?
Ta1 I2 Ta1 12.25(3) 2_665 . ?
Ta1 I2 Ta1 83.20(6) 1_545 . ?
Ta1 I2 Ta1 83.20(6) 2_665 2_655 ?
Ta1 I2 Ta1 12.25(3) 1_545 2_655 ?
Ta1 I2 Ta1 95.45(7) . 2_655 ?
Ta2 I3 Ta2 86.61(5) 1_554 1_564 ?
Ta2 I3 Ta2 98.39(4) 1_554 5_666 ?
Ta2 I3 Ta2 98.39(4) 1_564 5_666 ?
Ta2 I4 Ta2 172.5(2) 5_666 6_566 ?
Ta2 I4 Ta1 87.17(7) 5_666 5_676 ?
Ta2 I4 Ta1 87.17(7) 6_566 5_676 ?
Ta2 I4 Ta1 87.17(7) 5_666 6_556 ?
Ta2 I4 Ta1 87.17(7) 6_566 6_556 ?
Ta1 I4 Ta1 81.66(12) 5_676 6_556 ?
Ta2 I4 Ta1 87.76(6) 5_666 6_566 ?
Ta2 I4 Ta1 87.76(6) 6_566 6_566 ?
Ta1 I4 Ta1 12.31(4) 5_676 6_566 ?
Ta1 I4 Ta1 93.97(12) 6_556 6_566 ?
Ta2 I4 Ta1 87.76(6) 5_666 5_666 ?
Ta2 I4 Ta1 87.76(6) 6_566 5_666 ?
Ta1 I4 Ta1 93.97(12) 5_676 5_666 ?
Ta1 I4 Ta1 12.31(4) 6_556 5_666 ?
Ta1 I4 Ta1 106.28(12) 6_566 5_666 ?
Ta2 S Ta2 158.0(13) 5_665 6_565 ?
Ta2 S Ta1 81.2(6) 5_665 5_675 ?
Ta2 S Ta1 81.2(6) 6_565 5_675 ?
Ta2 S Ta1 81.2(6) 5_665 6 ?
Ta2 S Ta1 81.2(6) 6_565 6 ?
Ta1 S Ta1 72.9(7) 5_675 6 ?

loop_
_geom_bond_atom_site_label_1
_geom_bond_atom_site_label_2
_geom_bond_distance
_geom_bond_site_symmetry_2
_geom_bond_publ_flag
Ta1 Ta1 0.815(2) 2_665 ?
Ta1 I4 2.293(3) 5_676 ?
Ta1 S 2.52(2) 5_675 ?
Ta1 I2 2.583(2) 1_565 ?
Ta1 I1 2.7694(10) . ?
Ta1 I1 2.7694(10) 2_665 ?
Ta1 I4 2.892(2) 5_666 ?
Ta1 Ta1 2.998(2) 2_675 ?
Ta1 I2 3.127(2) . ?
Ta1 Ta2 3.1572(13) 2_665 ?
Ta1 Ta2 3.1572(13) 1_565 ?
Ta2 I4 2.2864(12) 5_666 ?
Ta2 S 2.324(5) 5_665 ?
Ta2 I1 2.7438(12) 1_545 ?
Ta2 I1 2.7438(12) . ?
Ta2 I3 2.7796(13) 1_556 ?
Ta2 I3 2.7796(13) 1_546 ?
Ta2 I3 3.112(2) 5_666 ?
Ta2 Ta1 3.1572(13) 2_665 ?
Ta2 Ta1 3.1572(13) 1_545 ?
I1 Ta2 2.7438(12) 1_565 ?
I1 Ta1 2.7694(10) 2_665 ?
I2 Ta1 2.583(2) 2_665 ?
I2 Ta1 2.583(2) 1_545 ?
I2 Ta1 3.127(2) 2_655 ?
I3 Ta2 2.7796(13) 1_554 ?
I3 Ta2 2.7796(13) 1_564 ?
I3 Ta2 3.112(2) 5_666 ?
I4 Ta2 2.2865(12) 5_666 ?
I4 Ta2 2.2865(12) 6_566 ?
I4 Ta1 2.293(3) 5_676 ?
I4 Ta1 2.293(3) 6_556 ?
I4 Ta1 2.892(2) 6_566 ?
I4 Ta1 2.892(2) 5_666 ?
S Ta2 2.324(5) 5_665 ?
S Ta2 2.324(5) 6_565 ?
S Ta1 2.52(2) 5_675 ?
S Ta1 2.52(2) 6 ?
